data_2006325
loop_
_publ_author_name
'Subramanian, E.'
'Govindasamy, L.'
'Ravichandran, K.'

_publ_section_title
;
 <i>trans</i>-Methyl
 2,9-Bis(phenylsulfonyl)-1,2,3,4-tetrahydro-4-\b-carbolinylideneacetate
;
_journal_issue 7
_journal_name_full 'Acta Crystallographica Section C'
_journal_page_first 925
_journal_page_last 927
_journal_paper_doi 10.1107/S010827019700228X
_journal_volume 53
_journal_year 1997
_chemical_formula_sum 'C26 H22 N2 O6 S2'
_chemical_formula_weight 522.59
_chemical_name_systematic
;
 ?
;
_space_group_IT_number 2
_symmetry_cell_setting triclinic
_symmetry_space_group_name_Hall '-P 1'
_symmetry_space_group_name_H-M 'P -1'
_audit_creation_method SHELXL
_cell_angle_alpha 93.660(10)
_cell_angle_beta 92.060(10)
_cell_angle_gamma 92.590(10)
_cell_formula_units_Z 2
_cell_length_a 10.9560(10)
_cell_length_b 14.6260(10)
_cell_length_c 7.6060(10)
_cell_measurement_reflns_used 25
_cell_measurement_temperature 293(2)
_cell_measurement_theta_max 25
_cell_measurement_theta_min 15
_cell_volume 1214.2(2)
_computing_cell_refinement 'MSC/AFC Diffraction Control Software (Molecular Structure Corporation, 1988)'
_computing_data_collection 'Rigaku AFC-7R diffractometer'
_computing_data_reduction 'TEXSAN PROCESS (Molecular Structure Corporation, 1993)'
_computing_molecular_graphics 'ORTEP92 (Vickovic, 1994)'
_computing_publication_material 'PARST (Nardelli, 1983, 1995)'
_computing_structure_refinement 'SHELXL93 (Sheldrick, 1993)'
_computing_structure_solution 'SHELXS86 (Sheldrick, 1985, 1990)'
_diffrn_ambient_temperature 293(2)
_diffrn_measurement_device 'Rigaku AFC7S diffractometer'
_diffrn_measurement_method \w/2\q
_diffrn_radiation_monochromator graphite
_diffrn_radiation_source 'fine-focus sealed tube'
_diffrn_radiation_type MoK\a
_diffrn_radiation_wavelength 0.71069
_diffrn_reflns_av_R_equivalents 0.0177
_diffrn_reflns_av_sigmaI/netI 0.0374
_diffrn_reflns_limit_h_max 13
_diffrn_reflns_limit_h_min 0
_diffrn_reflns_limit_k_max 17
_diffrn_reflns_limit_k_min -17
_diffrn_reflns_limit_l_max 8
_diffrn_reflns_limit_l_min -9
_diffrn_reflns_number 4260
_diffrn_reflns_theta_max 25.00
_diffrn_reflns_theta_min 2.27
_diffrn_standards_decay_% <1
_diffrn_standards_interval_count 100
_diffrn_standards_interval_time 60
_diffrn_standards_number 3
_exptl_absorpt_coefficient_mu 0.265
_exptl_absorpt_correction_type none
_exptl_crystal_colour 'pale yellow'
_exptl_crystal_density_diffrn 1.429
_exptl_crystal_density_method 'not measured'
_exptl_crystal_description 'Transparent parallelepiped'
_exptl_crystal_F_000 544
_exptl_crystal_size_max 0.25
_exptl_crystal_size_mid 0.2
_exptl_crystal_size_min 0.15
_refine_diff_density_max 0.366
_refine_diff_density_min -0.416
_refine_ls_extinction_coef 0.0039(12)
_refine_ls_extinction_method 'SHELXL93 (Sheldrick, 1993)'
_refine_ls_goodness_of_fit_all 1.074
_refine_ls_goodness_of_fit_obs 0.833
_refine_ls_hydrogen_treatment refall
_refine_ls_matrix_type fullcycle
_refine_ls_number_parameters 404
_refine_ls_number_reflns 4058
_refine_ls_number_restraints 0
_refine_ls_restrained_S_all 1.074
_refine_ls_restrained_S_obs 0.833
_refine_ls_R_factor_all 0.0798
_refine_ls_R_factor_obs .0435
_refine_ls_shift/esd_max 0.024
_refine_ls_shift/esd_mean 0.005
_refine_ls_structure_factor_coef Fsqd
_refine_ls_weighting_details 'w = 1/[\s^2^(Fo^2^)+(0.0509P)^2^+2.1063P] where P=(Fo^2^+2Fc^2^)/3'
_refine_ls_weighting_scheme calc
_refine_ls_wR_factor_all 0.1657
_refine_ls_wR_factor_obs .1037
_reflns_number_observed 2771
_reflns_number_total 4058
_reflns_observed_criterion >2sigma(I)
_cod_data_source_file na1278.cif
_cod_data_source_block es2
_cod_depositor_comments
;
The following automatic conversions were performed:
'_symmetry_cell_setting' value 'Triclinic' changed to 'triclinic'
according to '/home/saulius/struct/CIF-dictionaries/cif_core.dic'
dictionary named 'cif_core.dic' version 2.4.1 from 2010-06-29.

Automatic conversion script
Id: cif_fix_enum 1527 2010-12-29 10:47:43Z saulius 

The following automatic conversions were performed:

'_symmetry_cell_setting' value 'Triclinic' changed to 'triclinic'
according to /home/saulius/struct/CIF-dictionaries/cif_core.dic
dictionary named 'cif_core.dic' version 2.4.1 from 2010-06-29.

Automatic conversion script
Id: cif_fix_values 1715 2011-07-08 13:25:40Z adriana 

The following automatic conversions were performed:

'_refine_ls_weighting_scheme' value 'calc w =
1/[\s^2^(Fo^2^)+(0.0509P)^2^+2.1063P] where P=(Fo^2^+2Fc^2^)/3' was
changed to 'calc'. New tag '_refine_ls_weighting_details' was
created. The value of the new tag was set to 'w =
1/[\s^2^(Fo^2^)+(0.0509P)^2^+2.1063P] where P=(Fo^2^+2Fc^2^)/3'.

Automatic conversion script
Id: cif_fix_values 3143 2015-03-26 13:38:13Z robertas 
;
_cod_database_code 2006325

loop_
_symmetry_equiv_pos_as_xyz
'x, y, z'
'-x, -y, -z'

loop_
_atom_site_aniso_label
_atom_site_aniso_U_11
_atom_site_aniso_U_22
_atom_site_aniso_U_33
_atom_site_aniso_U_12
_atom_site_aniso_U_13
_atom_site_aniso_U_23
S1 .0508(7) .0428(5) .0502(6) .0033(4) -.0026(5) -.0018(4)
S2 .0373(6) .0612(7) .0742(8) -.0017(5) .0068(5) .0022(6)
N1 .037(2) .040(2) .057(2) .0034(14) -.0005(15) .0017(15)
N2 .039(2) .047(2) .067(2) .0056(15) -.003(2) .004(2)
O1 .057(2) .056(2) .059(2) .0094(14) .0079(14) -.0040(14)
O2 .058(2) .058(2) .055(2) -.0009(14) -.0131(14) -.0030(14)
O3 .056(2) .070(2) .098(3) -.021(2) .007(2) .009(2)
O4 .047(2) .091(3) .105(3) .020(2) .019(2) -.010(2)
O5 .076(3) .058(2) .104(3) .017(2) -.014(2) .000(2)
O6 .079(3) .046(2) .129(3) -.002(2) .010(2) -.017(2)
C1 .041(2) .047(2) .060(3) -.005(2) .000(2) .010(2)
C2 .038(3) .059(3) .091(3) .013(2) .009(2) .011(2)
C3 .042(3) .068(3) .123(5) .003(2) -.005(3) .021(3)
C4 .038(3) .063(3) .152(6) -.006(2) -.011(3) .018(3)
C5 .049(3) .052(3) .111(4) -.007(2) -.014(3) -.001(3)
C6 .042(2) .044(2) .064(3) .006(2) .000(2) .012(2)
C7 .044(2) .043(2) .052(2) -.002(2) .005(2) .010(2)
C8 .045(2) .041(2) .055(2) .002(2) -.001(2) .009(2)
C9 .047(3) .047(2) .079(3) .011(2) -.003(2) .014(2)
C10 .043(2) .052(2) .060(3) .001(2) -.008(2) -.001(2)
C11 .046(2) .042(2) .045(2) -.001(2) -.004(2) .006(2)
C12 .047(3) .046(2) .073(3) -.002(2) .001(2) .003(2)
C13 .067(3) .045(2) .068(3) .002(2) .004(2) .000(2)
C14 .119(5) .047(3) .140(6) .003(3) .025(4) -.018(3)
C15 .043(2) .057(2) .052(2) -.003(2) .001(2) .007(2)
C16 .066(3) .064(3) .058(3) .007(2) .001(2) .010(2)
C17 .071(4) .098(4) .065(3) .018(3) -.006(3) .016(3)
C18 .079(4) .107(5) .065(3) -.011(3) -.016(3) .019(3)
C19 .097(4) .077(4) .070(3) -.024(3) -.006(3) .006(3)
C20 .067(3) .060(3) .066(3) -.001(2) .004(2) .000(2)
C21 .053(3) .036(2) .055(2) -.001(2) .004(2) -.002(2)
C22 .049(3) .065(3) .073(3) -.004(2) -.008(2) .013(2)
C23 .055(3) .068(3) .079(3) -.012(2) .011(3) .011(3)
C24 .075(3) .051(3) .060(3) .000(2) .010(2) .006(2)
C25 .065(3) .075(3) .064(3) -.006(2) -.004(2) .015(2)
C26 .050(3) .063(3) .063(3) -.004(2) -.004(2) .011(2)

loop_
_atom_site_label
_atom_site_fract_x
_atom_site_fract_y
_atom_site_fract_z
_atom_site_U_iso_or_equiv
_atom_site_thermal_displace_type
_atom_site_calc_flag
_atom_site_refinement_flags
_atom_site_occupancy
_atom_site_disorder_group
_atom_site_type_symbol
H2 -.050(4) .383(3) -.035(6) .070(15) Uiso d . 1 . H
H3 -.218(5) .298(4) -.158(7) .097(17) Uiso d . 1 . H
H4 -.206(5) .142(3) -.219(7) .099(17) Uiso d . 1 . H
H5 -.019(4) .069(3) -.252(6) .079(15) Uiso d . 1 . H
H9A .426(4) .076(3) .010(6) .068(14) Uiso d . 1 . H
H9B .441(4) .042(3) -.189(6) .064(15) Uiso d . 1 . H
H10B .434(5) .310(3) -.075(7) .085(16) Uiso d . 1 . H
H10A .433(4) .249(3) .094(6) .070(14) Uiso d . 1 . H
H12 .119(4) -.009(3) -.197(6) .065(15) Uiso d . 1 . H
H16 .326(4) .323(3) -.430(6) .077(14) Uiso d . 1 . H
H17 .136(5) .302(3) -.594(7) .092(16) Uiso d . 1 . H
H18 .081(6) .162(4) -.758(8) .17(2) Uiso d . 1 . H
H19 .210(5) .041(4) -.713(7) .110(19) Uiso d . 1 . H
H20 .392(5) .053(4) -.561(7) .096(17) Uiso d . 1 . H
H22 .426(4) .499(3) -.120(6) .060(13) Uiso d . 1 . H
H23 .469(4) .572(3) -.377(6) .088(15) Uiso d . 1 . H
H24 .309(5) .576(3) -.590(7) .095(16) Uiso d . 1 . H
H25 .118(5) .508(4) -.531(7) .117(19) Uiso d . 1 . H
H26 .078(5) .443(4) -.266(7) .131(18) Uiso d . 1 . H
S1 .22718(10) .42199(7) .03218(14) .0482(3) Uani d . 1 . S
S2 .50195(10) .19742(8) -.3384(2) .0576(3) Uani d . 1 . S
N1 .1873(3) .3123(2) -.0254(4) .0448(8) Uani d . 1 . N
N2 .4590(3) .1782(2) -.1400(5) .0514(9) Uani d . 1 . N
O1 .1224(3) .4594(2) .1114(4) .0570(8) Uani d . 1 . O
O2 .3404(3) .4221(2) .1308(4) .0576(8) Uani d . 1 . O
O3 .5494(3) .2905(2) -.3294(5) .0754(10) Uani d . 1 . O
O4 .5779(3) .1239(3) -.3900(5) .0810(11) Uani d . 1 . O
O5 .3682(4) -.1087(2) -.1772(5) .0796(10) Uani d . 1 . O
O6 .1786(3) -.1541(2) -.2735(6) .0854(11) Uani d . 1 . O
C1 .0683(4) .2765(3) -.0790(6) .0493(10) Uani d . 1 . C
C2 -.0422(4) .3200(3) -.0823(7) .0620(12) Uani d . 1 . C
C3 -.1436(4) .2676(4) -.1478(8) .077(2) Uani d . 1 . C
C4 -.1365(4) .1778(4) -.2094(9) .085(2) Uani d . 1 . C
C5 -.0276(4) .1343(3) -.2034(8) .0720(14) Uani d . 1 . C
C6 .0778(4) .1847(3) -.1362(6) .0494(10) Uani d . 1 . C
C7 .2060(4) .1637(3) -.1152(5) .0460(9) Uani d . 1 . C
C8 .2681(4) .0775(3) -.1415(5) .0469(9) Uani d . 1 . C
C9 .4055(4) .0862(3) -.1119(6) .0573(11) Uani d . 1 . C
C10 .4066(4) .2519(3) -.0323(6) .0521(10) Uani d . 1 . C
C11 .2692(4) .2425(3) -.0554(5) .0445(9) Uani d . 1 . C
C12 .2074(4) -.0029(3) -.1768(6) .0558(11) Uani d . 1 . C
C13 .2642(5) -.0915(3) -.2056(6) .0601(12) Uani d . 1 . C
C14 .2200(6) -.2451(3) -.3145(9) .102(2) Uani d . 1 . C
H14A .153(3) -.2845(17) -.352(7) .154 Uiso calc R 1 . H
H14B .258(4) -.2666(16) -.214(4) .154 Uiso calc R 1 . H
H14C .276(4) -.2432(7) -.405(6) .154 Uiso calc R 1 . H
C15 .3707(4) .1884(3) -.4801(5) .0506(10) Uani d . 1 . C
C16 .2989(4) .2635(3) -.4948(6) .0620(12) Uani d . 1 . C
C17 .1904(5) .2523(4) -.5903(7) .0776(15) Uani d . 1 . C
C18 .1515(5) .1693(5) -.6713(7) .084(2) Uani d . 1 . C
C19 .2258(6) .0962(4) -.6616(7) .082(2) Uani d . 1 . C
C20 .3364(5) .1044(3) -.5646(6) .0645(12) Uani d . 1 . C
C21 .2523(4) .4725(3) -.1677(5) .0481(10) Uani d . 1 . C
C22 .3668(4) .5061(3) -.2043(7) .0627(12) Uani d . 1 . C
C23 .3870(4) .5453(3) -.3605(7) .0673(13) Uani d . 1 . C
C24 .2921(5) .5503(3) -.4816(6) .0616(12) Uani d . 1 . C
C25 .1777(5) .5170(3) -.4445(7) .0681(13) Uani d . 1 . C
C26 .1541(4) .4797(3) -.2882(6) .0586(11) Uani d . 1 . C

loop_
_atom_type_symbol
_atom_type_description
_atom_type_scat_dispersion_real
_atom_type_scat_dispersion_imag
_atom_type_scat_source
C C 0.0033 0.0016 'International Tables Vol C Tables 4.2.6.8 and 6.1.1.4'
H H 0.0000 0.0000 'International Tables Vol C Tables 4.2.6.8 and 6.1.1.4'
N N 0.0061 0.0033 'International Tables Vol C Tables 4.2.6.8 and 6.1.1.4'
O O 0.0106 0.0060 'International Tables Vol C Tables 4.2.6.8 and 6.1.1.4'
S S 0.1246 0.1234 'International Tables Vol C Tables 4.2.6.8 and 6.1.1.4'

loop_
_geom_angle_atom_site_label_1
_geom_angle_atom_site_label_2
_geom_angle_atom_site_label_3
_geom_angle
_geom_angle_publ_flag
O2 S1 O1 120.1(2) no
O2 S1 N1 106.4(2) no
O1 S1 N1 105.7(2) no
O2 S1 C21 109.0(2) no
O1 S1 C21 109.5(2) no
N1 S1 C21 105.0(2) no
O4 S2 O3 120.5(2) no
O4 S2 N2 106.1(2) no
O3 S2 N2 106.0(2) no
O4 S2 C15 107.6(2) no
O3 S2 C15 108.3(2) no
N2 S2 C15 107.8(2) no
C11 N1 C1 107.9(3) yes
C11 N1 S1 125.2(3) yes
C1 N1 S1 126.2(3) yes
C10 N2 C9 113.7(3) yes
C10 N2 S2 119.5(3) yes
C9 N2 S2 117.4(3) yes
C13 O6 C14 116.0(4) yes
C6 C1 C2 122.7(4) ?
C6 C1 N1 107.7(4) yes
C2 C1 N1 129.6(4) yes
C3 C2 C1 116.4(4) ?
C3 C2 H2 121.(3) ?
C1 C2 H2 123.(3) ?
C4 C3 C2 122.2(5) ?
C4 C3 H3 121.(3) ?
C2 C3 H3 117.(3) ?
C3 C4 C5 121.4(5) ?
C3 C4 H4 118.(3) ?
C5 C4 H4 117.(3) ?
C4 C5 C6 118.4(4) ?
C4 C5 H5 123.(3) ?
C6 C5 H5 118.(3) ?
C1 C6 C5 118.9(4) ?
C1 C6 C7 107.2(4) ?
C5 C6 C7 133.9(4) ?
C11 C7 C6 107.6(3) ?
C11 C7 C8 120.8(4) ?
C6 C7 C8 131.6(4) ?
C12 C8 C7 122.5(4) ?
C12 C8 C9 122.7(4) ?
C7 C8 C9 114.7(3) ?
N2 C9 C8 113.8(3) yes
N2 C9 H9A 106.(3) ?
C8 C9 H9A 109.(3) ?
N2 C9 H9B 110.(3) ?
C8 C9 H9B 108.(3) ?
H9A C9 H9B 111.(4) ?
N2 C10 C11 108.5(3) yes
N2 C10 H10B 108.(3) ?
C11 C10 H10B 109.(3) ?
N2 C10 H10A 110.(3) ?
C11 C10 H10A 111.(3) ?
H10B C10 H10A 110.(4) ?
C7 C11 N1 109.5(3) yes
C7 C11 C10 124.2(4) ?
N1 C11 C10 126.3(3) yes
C8 C12 C13 125.1(4) ?
C8 C12 H12 123.(3) ?
C13 C12 H12 112.(3) ?
O5 C13 O6 123.3(4) yes
O5 C13 C12 128.0(4) yes
O6 C13 C12 108.7(4) yes
O6 C14 H14A 109.5(3) ?
O6 C14 H14B 109.5(3) ?
H14A C14 H14B 109.5 ?
O6 C14 H14C 109.5(3) ?
H14A C14 H14C 109.5 ?
H14B C14 H14C 109.5 ?
C20 C15 C16 121.1(4) ?
C20 C15 S2 119.0(4) no
C16 C15 S2 119.7(3) no
C17 C16 C15 118.8(5) ?
C17 C16 H16 122.(3) ?
C15 C16 H16 119.(3) ?
C16 C17 C18 121.7(5) ?
C16 C17 H17 120.(3) ?
C18 C17 H17 118.(3) ?
C17 C18 C19 119.0(5) ?
C17 C18 H18 123.(4) ?
C19 C18 H18 117.(4) ?
C18 C19 C20 121.2(5) ?
C18 C19 H19 126.(4) ?
C20 C19 H19 113.(4) ?
C15 C20 C19 118.2(5) ?
C15 C20 H20 120.(3) ?
C19 C20 H20 122.(3) ?
C22 C21 C26 120.2(4) ?
C22 C21 S1 120.3(4) no
C26 C21 S1 119.6(3) no
C21 C22 C23 120.5(4) ?
C21 C22 H22 116.(3) ?
C23 C22 H22 124.(3) ?
C22 C23 C24 119.8(4) ?
C22 C23 H23 117.(3) ?
C24 C23 H23 123.(3) ?
C25 C24 C23 119.6(5) ?
C25 C24 H24 123.(3) ?
C23 C24 H24 118.(3) ?
C26 C25 C24 122.0(5) ?
C26 C25 H25 117.(4) ?
C24 C25 H25 120.(4) ?
C25 C26 C21 117.9(4) ?
C25 C26 H26 124.(3) ?
C21 C26 H26 116.(3) ?

loop_
_geom_bond_atom_site_label_1
_geom_bond_atom_site_label_2
_geom_bond_site_symmetry_2
_geom_bond_distance
_geom_bond_publ_flag
S1 O2 . 1.426(3) yes
S1 O1 . 1.430(3) yes
S1 N1 . 1.670(3) yes
S1 C21 . 1.758(4) yes
S2 O4 . 1.433(3) yes
S2 O3 . 1.432(3) yes
S2 N2 . 1.634(4) yes
S2 C15 . 1.761(4) yes
N1 C11 . 1.404(5) yes
N1 C1 . 1.419(5) yes
N2 C10 . 1.463(5) yes
N2 C9 . 1.474(5) yes
O5 C13 . 1.193(6) yes
O6 C13 . 1.346(6) yes
O6 C14 . 1.444(6) yes
C1 C6 . 1.395(6) ?
C1 C2 . 1.393(6) ?
C2 C3 . 1.381(7) ?
C3 C4 . 1.372(7) ?
C4 C5 . 1.378(7) ?
C5 C6 . 1.404(6) ?
C6 C7 . 1.456(6) ?
C7 C11 . 1.361(5) ?
C7 C8 . 1.465(5) ?
C8 C12 . 1.333(5) ?
C8 C9 . 1.513(6) ?
C10 C11 . 1.508(6) ?
C12 C13 . 1.470(6) ?
C14 H14A . .94(4) ?
C14 H14B . .94(4) ?
C14 H14C . .94(4) ?
C15 C20 . 1.380(6) ?
C15 C16 . 1.387(6) ?
C16 C17 . 1.369(7) ?
C17 C18 . 1.369(8) ?
C18 C19 . 1.376(8) ?
C19 C20 . 1.392(7) ?
C21 C22 . 1.370(6) ?
C21 C26 . 1.400(6) ?
C22 C23 . 1.373(7) ?
C23 C24 . 1.372(7) ?
C24 C25 . 1.370(7) ?
C25 C26 . 1.367(7) ?

loop_
_geom_torsion_atom_site_label_1
_geom_torsion_atom_site_label_2
_geom_torsion_atom_site_label_3
_geom_torsion_atom_site_label_4
_geom_torsion
_geom_torsion_publ_flag
O2 S1 N1 C11 -30.0(4) ?
O1 S1 N1 C11 -158.8(3) ?
C21 S1 N1 C11 85.5(4) ?
O2 S1 N1 C1 160.7(3) ?
O1 S1 N1 C1 31.9(4) ?
C21 S1 N1 C1 -83.9(4) ?
O4 S2 N2 C10 164.6(3) ?
O3 S2 N2 C10 35.4(3) ?
C15 S2 N2 C10 -80.4(3) ?
O4 S2 N2 C9 -51.0(3) ?
O3 S2 N2 C9 179.8(3) ?
C15 S2 N2 C9 64.0(3) ?
C11 N1 C1 C6 1.7(5) ?
S1 N1 C1 C6 172.6(3) ?
C11 N1 C1 C2 -176.9(5) ?
S1 N1 C1 C2 -6.1(7) yes
C6 C1 C2 C3 -0.7(7) ?
N1 C1 C2 C3 177.8(5) ?
C1 C2 C3 C4 -1.1(8) ?
C2 C3 C4 C5 2.2(10) ?
C3 C4 C5 C6 -1.5(9) ?
C2 C1 C6 C5 1.3(7) ?
N1 C1 C6 C5 -177.5(4) ?
C2 C1 C6 C7 179.4(4) ?
N1 C1 C6 C7 0.6(5) ?
C4 C5 C6 C1 -0.2(8) ?
C4 C5 C6 C7 -177.6(5) ?
C1 C6 C7 C11 -2.8(5) ?
C5 C6 C7 C11 174.9(5) ?
C1 C6 C7 C8 175.1(4) ?
C5 C6 C7 C8 -7.3(8) ?
C11 C7 C8 C12 170.8(4) ?
C6 C7 C8 C12 -6.8(7) ?
C11 C7 C8 C9 -4.9(6) ?
C6 C7 C8 C9 177.5(4) ?
C10 N2 C9 C8 56.1(5) ?
S2 N2 C9 C8 -90.3(4) yes
C12 C8 C9 N2 158.6(4) ?
C7 C8 C9 N2 -25.8(5) ?
C9 N2 C10 C11 -51.1(4) ?
S2 N2 C10 C11 94.6(4) ?
C6 C7 C11 N1 3.9(5) ?
C8 C7 C11 N1 -174.2(3) ?
C6 C7 C11 C10 -174.2(4) ?
C8 C7 C11 C10 7.6(6) ?
C1 N1 C11 C7 -3.6(4) ?
S1 N1 C11 C7 -174.6(3) ?
C1 N1 C11 C10 174.5(4) ?
S1 N1 C11 C10 3.5(6) ?
N2 C10 C11 C7 20.2(5) ?
N2 C10 C11 N1 -157.6(4) ?
C7 C8 C12 C13 179.6(4) ?
C9 C8 C12 C13 -5.1(7) ?
C14 O6 C13 O5 -1.1(8) ?
C14 O6 C13 C12 178.4(5) ?
C8 C12 C13 O5 12.2(9) ?
C8 C12 C13 O6 -167.3(5) ?
O4 S2 C15 C20 23.1(4) ?
O3 S2 C15 C20 154.9(4) ?
N2 S2 C15 C20 -90.9(4) ?
O4 S2 C15 C16 -161.6(4) ?
O3 S2 C15 C16 -29.9(4) ?
N2 S2 C15 C16 84.4(4) ?
C20 C15 C16 C17 2.2(7) ?
S2 C15 C16 C17 -172.9(4) ?
C15 C16 C17 C18 -0.1(8) ?
C16 C17 C18 C19 -2.4(9) ?
C17 C18 C19 C20 3.0(9) ?
C16 C15 C20 C19 -1.7(7) ?
S2 C15 C20 C19 173.5(4) ?
C18 C19 C20 C15 -0.9(8) ?
O2 S1 C21 C22 -1.5(4) ?
O1 S1 C21 C22 131.7(4) ?
N1 S1 C21 C22 -115.2(4) ?
O2 S1 C21 C26 179.6(3) ?
O1 S1 C21 C26 -47.2(4) ?
N1 S1 C21 C26 65.9(4) ?
C26 C21 C22 C23 -1.3(7) ?
S1 C21 C22 C23 179.8(4) ?
C21 C22 C23 C24 -0.6(8) ?
C22 C23 C24 C25 0.8(8) ?
C23 C24 C25 C26 0.9(8) ?
C24 C25 C26 C21 -2.8(8) ?
C22 C21 C26 C25 2.9(7) ?
S1 C21 C26 C25 -178.1(4) ?

loop_
_cod_related_entry_id
_cod_related_entry_database
_cod_related_entry_code
1 ChemSpider 30652172
